data_7232438
loop_
_publ_author_name
'Cheplakova, Anastasia M.'
'Kovalenko, Konstantin A.'
'Samsonenko, Denis G.'
'Vinogradov, Andrey S.'
'Karpov, Victor M.'
'Platonov, Vyacheslav E.'
'Fedin, Vladimir P.'

_publ_section_title
;
 Structural diversity of zinc(ii) coordination polymers with
 octafluorobiphenyl-4,4&#x2032;-dicarboxylate based on mononuclear, paddle
 wheel and cuboidal units
;
_journal_issue 15
_journal_name_full CrystEngComm
_journal_page_first 2524
_journal_paper_doi 10.1039/C9CE00073A
_journal_volume 21
_journal_year 2019
_chemical_absolute_configuration unk
_chemical_formula_sum 'C84 H106 F32 O45 Zn8'
_chemical_formula_weight 2966.64
_space_group_crystal_system monoclinic
_space_group_IT_number 4
_space_group_name_Hall 'P 2yb'
_space_group_name_H-M_alt 'P 1 21 1'
_symmetry_space_group_name_Hall 'P 2yb'
_symmetry_space_group_name_H-M 'P 1 21 1'
_atom_sites_solution_hydrogens geom
_atom_sites_solution_primary dual
_atom_sites_solution_secondary difmap
_audit_creation_method SHELXL-2017/1
_audit_update_record
;
2018-11-20 deposited with the CCDC.    2019-02-20 downloaded from the CCDC.
;
_cell_angle_alpha 90
_cell_angle_beta 91.349(2)
_cell_angle_gamma 90
_cell_formula_units_Z 2
_cell_length_a 17.6709(4)
_cell_length_b 18.1755(7)
_cell_length_c 17.7050(4)
_cell_measurement_reflns_used 14810
_cell_measurement_temperature 130(2)
_cell_measurement_theta_max 27.94
_cell_measurement_theta_min 3.61
_cell_volume 5684.9(3)
_computing_cell_refinement 'CrysAlisPro 1.171.38.46 (Rigaku OD, 2015)'
_computing_data_collection 'CrysAlisPro 1.171.38.46 (Rigaku OD, 2015)'
_computing_data_reduction 'CrysAlisPro 1.171.38.46 (Rigaku OD, 2015)'
_computing_molecular_graphics 'ShelXle (H\"ubschle, 2011)'
_computing_publication_material 'CIFTAB-2014 (Sheldrick, 2015)'
_computing_structure_refinement 'SHELXL-2017 (Sheldrick, 2015)'
_computing_structure_solution 'SHELXT-2014 (Sheldrick, 2015)'
_diffrn_ambient_temperature 130(2)
_diffrn_detector 'CCD plate'
_diffrn_detector_area_resol_mean 10.6168
_diffrn_detector_type AtlasS2
_diffrn_measured_fraction_theta_full 0.997
_diffrn_measured_fraction_theta_max 0.997
_diffrn_measurement_device 'four-circle diffractometer'
_diffrn_measurement_device_type 'New Xcalibur, AtlasS2'
_diffrn_measurement_method '\w scans'
_diffrn_radiation_monochromator graphite
_diffrn_radiation_probe x-ray
_diffrn_radiation_source 'fine-focus sealed tube'
_diffrn_radiation_type MoK\a
_diffrn_radiation_wavelength 0.71073
_diffrn_reflns_av_R_equivalents 0.0245
_diffrn_reflns_av_unetI/netI 0.0359
_diffrn_reflns_Laue_measured_fraction_full 0.997
_diffrn_reflns_Laue_measured_fraction_max 0.997
_diffrn_reflns_limit_h_max 21
_diffrn_reflns_limit_h_min -21
_diffrn_reflns_limit_k_max 22
_diffrn_reflns_limit_k_min -22
_diffrn_reflns_limit_l_max 21
_diffrn_reflns_limit_l_min -21
_diffrn_reflns_number 33516
_diffrn_reflns_point_group_measured_fraction_full 0.998
_diffrn_reflns_point_group_measured_fraction_max 0.998
_diffrn_reflns_theta_full 25.242
_diffrn_reflns_theta_max 25.681
_diffrn_reflns_theta_min 3.220
_diffrn_source 'sealed X-ray tube'
_exptl_absorpt_coefficient_mu 1.795
_exptl_absorpt_correction_T_max 1.00000
_exptl_absorpt_correction_T_min 0.85425
_exptl_absorpt_correction_type multi-scan
_exptl_absorpt_process_details
;
CrysAlisPro 1.171.38.46 (Rigaku Oxford Diffraction, 2015)
Empirical absorption correction using spherical harmonics,
implemented in SCALE3 ABSPACK scaling algorithm.
;
_exptl_crystal_colour colorless
_exptl_crystal_density_diffrn 1.733
_exptl_crystal_description block
_exptl_crystal_F_000 2996
_exptl_crystal_size_max 0.27
_exptl_crystal_size_mid 0.22
_exptl_crystal_size_min 0.15
_refine_diff_density_max 1.449
_refine_diff_density_min -1.069
_refine_diff_density_rms 0.136
_refine_ls_abs_structure_details
;
 Refined as an inversion twin.
;
_refine_ls_abs_structure_Flack 0.172(19)
_refine_ls_extinction_method none
_refine_ls_goodness_of_fit_ref 1.032
_refine_ls_hydrogen_treatment constr
_refine_ls_matrix_type full
_refine_ls_number_parameters 1302
_refine_ls_number_reflns 19128
_refine_ls_number_restraints 142
_refine_ls_restrained_S_all 1.043
_refine_ls_R_factor_all 0.0702
_refine_ls_R_factor_gt 0.0670
_refine_ls_shift/su_max 0.002
_refine_ls_shift/su_mean 0.000
_refine_ls_structure_factor_coef Fsqd
_refine_ls_weighting_details 'w=1/[\s^2^(Fo^2^)+(0.1087P)^2^+25.8800P] where P=(Fo^2^+2Fc^2^)/3'
_refine_ls_weighting_scheme calc
_refine_ls_wR_factor_gt 0.1851
_refine_ls_wR_factor_ref 0.1882
_reflns_Friedel_coverage 0.936
_reflns_Friedel_fraction_full 0.998
_reflns_Friedel_fraction_max 0.998
_reflns_number_gt 17906
_reflns_number_total 19128
_reflns_threshold_expression >2\s(I)
_cod_data_source_file c9ce00073a2.cif
_cod_data_source_block sn691_sq
_cod_depositor_comments 'Adding full bibliography for 7232433--7232438.cif.'
_cod_database_code 7232438
_shelx_shelxl_version_number 2017/1
_shelx_space_group_comment
;
The symmetry employed for this shelxl refinement is uniquely defined
by the following loop, which should always be used as a source of
symmetry information in preference to the above space-group names.
They are only intended as comments.
;
_shelx_estimated_absorpt_t_min 0.643
_shelx_estimated_absorpt_t_max 0.775

loop_
_space_group_symop_operation_xyz
'x, y, z'
'-x, y+1/2, -z'

loop_
_atom_site_label
_atom_site_type_symbol
_atom_site_fract_x
_atom_site_fract_y
_atom_site_fract_z
_atom_site_U_iso_or_equiv
_atom_site_adp_type
_atom_site_occupancy
_atom_site_site_symmetry_order
_atom_site_calc_flag
_atom_site_refinement_flags_posn
_atom_site_refinement_flags_adp
_atom_site_refinement_flags_occupancy
_atom_site_disorder_assembly
_atom_site_disorder_group
Zn11 Zn 0.22724(7) 0.31933(8) 0.08799(6) 0.0319(3) Uani 1 1 d . . . . .
Zn12 Zn 0.35248(7) 0.43137(8) 0.09059(7) 0.0341(3) Uani 1 1 d . . . . .
Zn13 Zn 0.35615(7) 0.31901(8) -0.03502(7) 0.0339(3) Uani 1 1 d . . . . .
Zn14 Zn 0.22472(7) 0.42548(8) -0.04094(7) 0.0338(3) Uani 1 1 d . . . . .
O11M O 0.2158(6) 0.2104(5) 0.1163(6) 0.057(3) Uani 1 1 d . . . . .
H11M H 0.191080 0.203030 0.162711 0.068 Uiso 1 1 calc R U . . .
C11M C 0.2364(10) 0.1467(10) 0.0822(10) 0.068(5) Uani 1 1 d . . . . .
H11A H 0.259914 0.157852 0.033926 0.102 Uiso 1 1 calc R U . . .
H11B H 0.191544 0.115971 0.073158 0.102 Uiso 1 1 calc R U . . .
H11C H 0.272718 0.120239 0.114949 0.102 Uiso 1 1 calc R U . . .
O12M O 0.3766(6) 0.5403(6) 0.1140(6) 0.061(3) Uani 1 1 d . . . . .
H12M H 0.354793 0.581105 0.087966 0.073 Uiso 1 1 calc R U . . .
C12M C 0.4389(18) 0.5462(16) 0.1840(16) 0.138(12) Uani 1 1 d . . . . .
H12A H 0.433769 0.503542 0.217346 0.207 Uiso 1 1 calc R U . . .
H12B H 0.430120 0.591402 0.212605 0.207 Uiso 1 1 calc R U . . .
H12C H 0.490067 0.547109 0.163767 0.207 Uiso 1 1 calc R U . . .
O13M O 0.3801(6) 0.2103(6) -0.0589(6) 0.061(3) Uani 1 1 d . . . . .
H13M H 0.342279 0.182415 -0.084990 0.073 Uiso 1 1 calc R U . . .
C13M C 0.4513(12) 0.1730(14) -0.0386(14) 0.105(8) Uani 1 1 d . . . . .
H13A H 0.490259 0.186846 -0.074461 0.157 Uiso 1 1 calc R U . . .
H13B H 0.443706 0.119626 -0.040191 0.157 Uiso 1 1 calc R U . . .
H13C H 0.467653 0.187664 0.012533 0.157 Uiso 1 1 calc R U . . .
O14M O 0.1957(5) 0.5314(5) -0.0633(6) 0.048(2) Uani 1 1 d . U . . .
H14M H 0.152495 0.539967 -0.094955 0.058 Uiso 1 1 calc R U . A 1
C14M C 0.2367(13) 0.5948(13) -0.0340(16) 0.060(6) Uani 0.69(3) 1 d . U P B 1
H14A H 0.213757 0.611249 0.012929 0.090 Uiso 0.69(3) 1 calc R U P B 1
H14B H 0.234223 0.634615 -0.071311 0.090 Uiso 0.69(3) 1 calc R U P B 1
H14C H 0.289639 0.581339 -0.023948 0.090 Uiso 0.69(3) 1 calc R U P B 1
C15M C 0.234(2) 0.590(3) -0.092(3) 0.053(9) Uani 0.31(3) 1 d . U P B 2
H15A H 0.282496 0.595203 -0.064275 0.080 Uiso 0.31(3) 1 calc DR U P B 2
H15B H 0.203909 0.634499 -0.085973 0.080 Uiso 0.31(3) 1 calc R U P B 2
H15C H 0.243248 0.581252 -0.145394 0.080 Uiso 0.31(3) 1 calc R U P B 2
O11S O 0.2363(4) 0.4324(5) 0.0748(4) 0.0332(18) Uani 1 1 d . . . . .
C11S C 0.1875(8) 0.4797(9) 0.1160(9) 0.054(4) Uani 1 1 d . . . . .
H11D H 0.156795 0.450168 0.150006 0.081 Uiso 1 1 calc R U . . .
H11E H 0.154154 0.506487 0.080515 0.081 Uiso 1 1 calc R U . . .
H11F H 0.218006 0.514821 0.145559 0.081 Uiso 1 1 calc R U . . .
O12S O 0.3427(4) 0.3174(5) 0.0816(4) 0.0299(16) Uani 1 1 d . . . . .
C12S C 0.3864(7) 0.2681(9) 0.1318(9) 0.051(4) Uani 1 1 d . . . . .
H12D H 0.384895 0.286620 0.183736 0.076 Uiso 1 1 calc R U . . .
H12E H 0.438990 0.266238 0.115589 0.076 Uiso 1 1 calc R U . . .
H12F H 0.364418 0.218650 0.129552 0.076 Uiso 1 1 calc R U . . .
O13S O 0.3424(4) 0.4331(5) -0.0279(4) 0.0293(16) Uani 1 1 d . . . . .
C13S C 0.3871(8) 0.4792(8) -0.0751(8) 0.047(3) Uani 1 1 d . . . . .
H13D H 0.376849 0.466899 -0.128210 0.070 Uiso 1 1 calc R U . . .
H13E H 0.440912 0.471374 -0.062961 0.070 Uiso 1 1 calc R U . . .
H13F H 0.374169 0.530885 -0.066237 0.070 Uiso 1 1 calc DR U . . .
O14S O 0.2396(4) 0.3123(5) -0.0269(4) 0.0310(17) Uani 1 1 d . . . . .
C14S C 0.1918(7) 0.2639(9) -0.0736(7) 0.045(3) Uani 1 1 d . . . . .
H14D H 0.188516 0.215477 -0.049416 0.068 Uiso 1 1 calc R U . . .
H14E H 0.213872 0.258481 -0.123527 0.068 Uiso 1 1 calc R U . . .
H14F H 0.141012 0.285126 -0.079014 0.068 Uiso 1 1 calc R U . . .
O11 O 0.2353(4) 0.3358(5) 0.2066(4) 0.039(2) Uani 1 1 d . . . . .
O12 O 0.3349(4) 0.4150(6) 0.2089(4) 0.044(2) Uani 1 1 d . . . . .
O13 O 0.2408(5) 0.4071(5) 0.8408(4) 0.037(2) Uani 1 1 d . . . . .
O14 O 0.3445(5) 0.3324(6) 0.8449(5) 0.046(2) Uani 1 1 d . . . . .
C101 C 0.2868(7) 0.3741(8) 0.2370(5) 0.039(3) Uani 1 1 d D . . . .
C102 C 0.2877(7) 0.3770(8) 0.3247(5) 0.036(3) Uani 1 1 d D . . . .
C103 C 0.2218(6) 0.3862(7) 0.3632(6) 0.034(2) Uani 1 1 d . U . . .
C104 C 0.2228(7) 0.3821(7) 0.4405(6) 0.036(2) Uani 1 1 d . U . . .
C105 C 0.2925(7) 0.3741(8) 0.4855(6) 0.038(3) Uani 1 1 d . U . . .
C106 C 0.3588(7) 0.3634(8) 0.4422(7) 0.042(3) Uani 1 1 d . . . . .
C107 C 0.3543(6) 0.3647(7) 0.3645(6) 0.035(3) Uani 1 1 d . . . . .
C108 C 0.2929(7) 0.3678(7) 0.8113(6) 0.035(3) Uani 1 1 d . . . . .
C109 C 0.2951(7) 0.3706(8) 0.7267(6) 0.035(3) Uani 1 1 d . . . . .
C110 C 0.2486(8) 0.3218(9) 0.6835(7) 0.050(3) Uani 1 1 d . . . . .
C111 C 0.2489(7) 0.3213(9) 0.6056(6) 0.044(3) Uani 1 1 d . . . . .
C112 C 0.2924(7) 0.3707(7) 0.5676(6) 0.037(3) Uani 1 1 d . . . . .
C113 C 0.3363(8) 0.4200(8) 0.6081(7) 0.042(3) Uani 1 1 d . . . . .
C114 C 0.3402(8) 0.4152(8) 0.6879(6) 0.044(3) Uani 1 1 d . . . . .
F11 F 0.1556(4) 0.3973(5) 0.3281(4) 0.0444(18) Uani 1 1 d . . . . .
F12 F 0.1591(4) 0.3973(5) 0.4796(3) 0.051(2) Uani 1 1 d . . . . .
F13 F 0.4228(4) 0.3537(5) 0.4781(4) 0.052(2) Uani 1 1 d . . . . .
F14 F 0.4205(3) 0.3546(6) 0.3289(4) 0.055(2) Uani 1 1 d . . . . .
F15 F 0.2056(5) 0.2730(6) 0.7201(4) 0.066(3) Uani 1 1 d . . . . .
F16 F 0.2059(5) 0.2718(5) 0.5672(4) 0.061(2) Uani 1 1 d . . . . .
F17 F 0.3833(5) 0.4676(4) 0.5749(4) 0.0464(18) Uani 1 1 d . . . . .
F18 F 0.3825(5) 0.4660(4) 0.7262(3) 0.049(2) Uani 1 1 d . . . . .
O21 O 0.4712(4) 0.4186(6) 0.0802(5) 0.047(2) Uani 1 1 d . . . . .
O22 O 0.4716(4) 0.3381(5) -0.0211(5) 0.041(2) Uani 1 1 d . . . . .
O23 O 1.1062(4) 0.4068(5) -0.0308(5) 0.039(2) Uani 1 1 d . . . . .
O24 O 1.1067(4) 0.3298(6) 0.0700(4) 0.0366(19) Uani 1 1 d . . . . .
C201 C 0.5021(7) 0.3824(9) 0.0333(8) 0.046(3) Uani 1 1 d . . . . .
C202 C 0.5878(7) 0.3805(9) 0.0304(9) 0.052(4) Uani 1 1 d . . . . .
C203 C 0.6259(8) 0.4298(11) -0.0151(10) 0.065(5) Uani 1 1 d . . . . .
C204 C 0.7025(8) 0.4345(10) -0.0114(13) 0.080(6) Uani 1 1 d . . . . .
C205 C 0.7464(6) 0.3834(8) 0.0269(9) 0.046(3) Uani 1 1 d . . . . .
C206 C 0.7126(10) 0.3350(11) 0.0641(12) 0.078(5) Uani 1 1 d . U . . .
C207 C 0.6281(9) 0.3264(12) 0.0575(13) 0.078(5) Uani 1 1 d . U . . .
C208 C 1.0742(7) 0.3697(8) 0.0203(6) 0.041(3) Uani 1 1 d . . . . .
C209 C 0.9905(7) 0.3752(9) 0.0192(7) 0.045(3) Uani 1 1 d . . . . .
C210 C 0.9461(6) 0.3668(9) -0.0411(7) 0.042(3) Uani 1 1 d . . . . .
C211 C 0.8695(7) 0.3698(10) -0.0428(8) 0.052(4) Uani 1 1 d . . . . .
C212 C 0.8285(6) 0.3821(8) 0.0244(8) 0.042(3) Uani 1 1 d . . . . .
C213 C 0.8730(7) 0.3920(11) 0.0853(7) 0.059(5) Uani 1 1 d . . . . .
C214 C 0.9530(6) 0.3896(10) 0.0881(7) 0.052(4) Uani 1 1 d . . . . .
F21 F 0.5897(7) 0.4869(8) -0.0514(8) 0.104(4) Uani 1 1 d . U . . .
F22 F 0.7410(6) 0.4836(7) -0.0566(7) 0.094(4) Uani 1 1 d . U . . .
F23 F 0.7460(8) 0.2798(9) 0.1022(9) 0.122(5) Uani 1 1 d . U . . .
F24 F 0.5968(8) 0.2764(10) 0.0972(11) 0.138(5) Uani 1 1 d . U . . .
F25 F 0.9915(4) 0.4021(7) 0.1513(4) 0.072(3) Uani 1 1 d . . . . .
F26 F 0.8400(4) 0.4082(7) 0.1550(4) 0.071(3) Uani 1 1 d . . . . .
F27 F 0.8287(4) 0.3614(7) -0.1069(5) 0.068(3) Uani 1 1 d . . . . .
F28 F 0.9788(4) 0.3514(6) -0.1072(5) 0.066(3) Uani 1 1 d . . . . .
Zn21 Zn -0.04702(7) 0.57165(8) 0.62643(6) 0.0322(3) Uani 1 1 d . . . . .
Zn22 Zn 0.07506(6) 0.68868(8) 0.63117(7) 0.0320(3) Uani 1 1 d . . . . .
Zn23 Zn 0.08315(6) 0.57713(8) 0.75555(6) 0.0294(3) Uani 1 1 d . . . . .
Zn24 Zn -0.05195(6) 0.67741(8) 0.75728(7) 0.0308(3) Uani 1 1 d . . . . .
O21M O -0.0695(5) 0.4626(6) 0.6012(5) 0.047(2) Uani 1 1 d . . . . .
H21M H -0.098638 0.436692 0.636999 0.056 Uiso 1 1 calc R U . . .
C21M C -0.0474(15) 0.4220(12) 0.5386(9) 0.095(7) Uani 1 1 d . . . . .
H21A H -0.044859 0.454504 0.494553 0.142 Uiso 1 1 calc R U . . .
H21B H -0.084315 0.382830 0.528359 0.142 Uiso 1 1 calc R U . . .
H21C H 0.002534 0.400238 0.548870 0.142 Uiso 1 1 calc R U . . .
O22M O 0.0884(7) 0.8029(5) 0.6165(6) 0.057(3) Uani 1 1 d . . . . .
H22M H 0.128970 0.820026 0.587020 0.068 Uiso 1 1 calc R U . . .
C22M C 0.0395(11) 0.8550(11) 0.6488(10) 0.077(5) Uani 1 1 d . . . . .
H22A H 0.002169 0.829555 0.679364 0.116 Uiso 1 1 calc R U . . .
H22B H 0.013433 0.882745 0.608479 0.116 Uiso 1 1 calc R U . . .
H22C H 0.069104 0.888885 0.680815 0.116 Uiso 1 1 calc R U . . .
O23M O 0.1145(5) 0.4694(5) 0.7723(5) 0.046(2) Uani 1 1 d . . . . .
H23M H 0.160476 0.461550 0.800046 0.055 Uiso 1 1 calc R U . . .
C23M C 0.0774(7) 0.4084(8) 0.7484(9) 0.051(3) Uani 1 1 d . . . . .
H23A H 0.025229 0.421372 0.733685 0.076 Uiso 1 1 calc R U . . .
H23B H 0.076914 0.372111 0.789243 0.076 Uiso 1 1 calc R U . . .
H23C H 0.103015 0.387610 0.704776 0.076 Uiso 1 1 calc R U . . .
O24M O -0.0850(4) 0.7839(5) 0.7822(4) 0.0329(17) Uani 1 1 d . . . . .
O21S O 0.0692(4) 0.5741(5) 0.6386(4) 0.0299(16) Uani 1 1 d . . . . .
C21S C 0.1164(6) 0.5261(8) 0.5960(6) 0.035(3) Uani 1 1 d . . . . .
H21D H 0.087638 0.482167 0.581084 0.052 Uiso 1 1 calc R U . . .
H21E H 0.160505 0.511610 0.627184 0.052 Uiso 1 1 calc R U . . .
H21F H 0.133390 0.551741 0.550777 0.052 Uiso 1 1 calc R U . . .
O22S O -0.0428(4) 0.6884(5) 0.6411(4) 0.0319(18) Uani 1 1 d . . . . .
C22S C -0.0903(6) 0.7300(8) 0.5943(6) 0.036(3) Uani 1 1 d . . . . .
H22D H -0.141092 0.731275 0.615228 0.055 Uiso 1 1 calc R U . . .
H22E H -0.092742 0.707779 0.543833 0.055 Uiso 1 1 calc R U . . .
H22F H -0.070466 0.780180 0.590745 0.055 Uiso 1 1 calc R U . . .
O23S O -0.0343(4) 0.5652(5) 0.7427(4) 0.0292(17) Uani 1 1 d . . . . .
C23S C -0.0755(5) 0.5148(7) 0.7870(6) 0.033(3) Uani 1 1 d . . . . .
H23D H -0.125515 0.535437 0.797278 0.050 Uiso 1 1 calc R U . . .
H23E H -0.048024 0.505956 0.834817 0.050 Uiso 1 1 calc R U . . .
H23F H -0.081610 0.468344 0.759488 0.050 Uiso 1 1 calc R U . . .
O24S O 0.0643(4) 0.6880(5) 0.7490(4) 0.0314(18) Uani 1 1 d . . . . .
C24S C 0.1064(6) 0.7394(7) 0.7939(6) 0.035(3) Uani 1 1 d . . . . .
H24A H 0.106964 0.723474 0.846781 0.052 Uiso 1 1 calc R U . . .
H24B H 0.082716 0.788027 0.789703 0.052 Uiso 1 1 calc R U . . .
H24C H 0.158384 0.742012 0.776048 0.052 Uiso 1 1 calc R U . . .
O31 O -0.0342(5) 0.5913(5) 0.5104(4) 0.041(2) Uani 1 1 d . . . . .
O32 O 0.0604(4) 0.6756(6) 0.5144(4) 0.039(2) Uani 1 1 d . . . . .
O33 O 0.0679(4) 0.5872(5) -0.1238(4) 0.0305(15) Uani 1 1 d . U . . .
O34 O -0.0367(4) 0.6617(5) -0.1231(4) 0.0293(15) Uani 1 1 d . U . . .
C301 C 0.0126(7) 0.6318(8) 0.4804(6) 0.038(3) Uani 1 1 d . . . . .
C302 C 0.0141(8) 0.6327(8) 0.3963(7) 0.045(3) Uani 1 1 d . U . . .
C303 C -0.0127(10) 0.6913(10) 0.3511(7) 0.063(5) Uani 1 1 d . . . . .
C304 C -0.0132(11) 0.6868(10) 0.2765(9) 0.074(6) Uani 1 1 d . . . . .
C305 C 0.0156(7) 0.6298(8) 0.2347(6) 0.039(3) Uani 1 1 d . . . . .
C306 C 0.0376(10) 0.5712(9) 0.2748(8) 0.058(4) Uani 1 1 d . U . . .
C307 C 0.0356(10) 0.5760(10) 0.3570(8) 0.061(3) Uani 1 1 d . U . . .
C308 C 0.0146(6) 0.6238(7) -0.0936(5) 0.0296(15) Uani 1 1 d . U . . .
C309 C 0.0169(7) 0.6258(7) -0.0062(6) 0.036(3) Uani 1 1 d . . . . .
C310 C 0.0674(8) 0.6664(9) 0.0326(6) 0.046(3) Uani 1 1 d . . . . .
C311 C 0.0672(9) 0.6656(9) 0.1142(7) 0.053(4) Uani 1 1 d . . . . .
C312 C 0.0147(8) 0.6263(8) 0.1541(7) 0.043(3) Uani 1 1 d . . . . .
C313 C -0.0356(7) 0.5892(8) 0.1123(7) 0.042(3) Uani 1 1 d . . . . .
C314 C -0.0324(8) 0.5867(9) 0.0321(7) 0.050(4) Uani 1 1 d . . . . .
F31 F -0.0275(9) 0.7554(6) 0.3865(6) 0.099(4) Uani 1 1 d . . . . .
F32 F -0.0324(8) 0.7483(8) 0.2349(6) 0.101(4) Uani 1 1 d . U . . .
F33 F 0.0552(7) 0.5073(6) 0.2447(5) 0.084(3) Uani 1 1 d . . . . .
F34 F 0.0529(7) 0.5088(7) 0.3926(6) 0.087(3) Uani 1 1 d . U . . .
F35 F 0.1173(6) 0.7103(7) 0.0001(5) 0.080(3) Uani 1 1 d . U . . .
F36 F 0.1134(5) 0.7149(6) 0.1487(4) 0.064(2) Uani 1 1 d . . . . .
F37 F -0.0860(6) 0.5489(8) 0.1458(5) 0.088(4) Uani 1 1 d . . . . .
F38 F -0.0846(5) 0.5431(6) -0.0027(5) 0.070(3) Uani 1 1 d . U . . .
O41 O 0.1912(4) 0.6801(6) 0.6445(5) 0.0431(16) Uani 1 1 d . U . . .
O42 O 0.1984(4) 0.5979(6) 0.7433(5) 0.0414(16) Uani 1 1 d . U . . .
O43 O 0.8293(4) 0.6548(5) 0.7420(5) 0.039(2) Uani 1 1 d . . . . .
O44 O 0.8325(4) 0.5799(5) 0.6403(5) 0.0376(19) Uani 1 1 d . . . . .
C401 C 0.2237(5) 0.6409(9) 0.6929(7) 0.0423(15) Uani 1 1 d D U . . .
C402 C 0.3111(5) 0.6385(9) 0.6888(7) 0.0421(18) Uani 1 1 d D U . . .
C403 C 0.3517(7) 0.6239(9) 0.6257(8) 0.049(3) Uani 1 1 d . . . . .
C404 C 0.4256(6) 0.6221(8) 0.6235(8) 0.041(3) Uani 1 1 d . . . . .
C405 C 0.4696(6) 0.6326(8) 0.6915(9) 0.045(3) Uani 1 1 d . . . . .
C406 C 0.4334(7) 0.6448(10) 0.7543(8) 0.052(4) Uani 1 1 d . . . . .
C407 C 0.3562(7) 0.6504(9) 0.7576(8) 0.052(4) Uani 1 1 d . . . . .
C408 C 0.7995(6) 0.6186(7) 0.6932(7) 0.034(3) Uani 1 1 d . . . . .
C409 C 0.7150(6) 0.6192(7) 0.6875(7) 0.037(3) Uani 1 1 d . . . . .
C410 C 0.6722(6) 0.5777(10) 0.7366(8) 0.050(4) Uani 1 1 d . . . . .
C411 C 0.5930(6) 0.5792(9) 0.7328(8) 0.046(3) Uani 1 1 d . . . . .
C412 C 0.5566(7) 0.6279(9) 0.6916(9) 0.047(3) Uani 1 1 d . . . . .
C413 C 0.5989(6) 0.6681(7) 0.6396(8) 0.042(3) Uani 1 1 d . . . . .
C414 C 0.6756(6) 0.6648(8) 0.6375(7) 0.042(3) Uani 1 1 d . . . . .
F41 F 0.3089(4) 0.6108(5) 0.5603(5) 0.055(2) Uani 1 1 d . . . . .
F42 F 0.4592(4) 0.6033(5) 0.5588(5) 0.054(2) Uani 1 1 d . . . . .
F43 F 0.4750(4) 0.6601(7) 0.8159(6) 0.081(3) Uani 1 1 d . . . . .
F44 F 0.3226(5) 0.6677(7) 0.8211(6) 0.078(3) Uani 1 1 d . U . . .
F45 F 0.7084(4) 0.5306(6) 0.7835(5) 0.065(3) Uani 1 1 d . . . . .
F46 F 0.5554(4) 0.5363(7) 0.7815(5) 0.075(3) Uani 1 1 d . . . . .
F47 F 0.5616(4) 0.7133(5) 0.5877(6) 0.064(3) Uani 1 1 d . . . . .
F48 F 0.7123(3) 0.7058(5) 0.5884(5) 0.054(2) Uani 1 1 d . . . . .

loop_
_atom_site_aniso_label
_atom_site_aniso_U_11
_atom_site_aniso_U_22
_atom_site_aniso_U_33
_atom_site_aniso_U_23
_atom_site_aniso_U_13
_atom_site_aniso_U_12
Zn11 0.0237(6) 0.0571(8) 0.0149(5) 0.0021(6) 0.0029(4) 0.0029(6)
Zn12 0.0235(6) 0.0591(9) 0.0196(6) -0.0009(6) -0.0004(5) 0.0028(6)
Zn13 0.0290(6) 0.0565(8) 0.0163(6) 0.0031(6) 0.0039(5) 0.0056(6)
Zn14 0.0229(6) 0.0602(9) 0.0183(6) 0.0039(6) -0.0019(5) 0.0049(6)
O11M 0.071(7) 0.046(5) 0.054(6) 0.007(5) 0.030(5) 0.012(5)
C11M 0.076(11) 0.073(10) 0.056(9) 0.000(8) 0.033(8) -0.021(9)
O12M 0.067(7) 0.067(7) 0.047(6) -0.002(5) 0.002(5) -0.003(6)
C12M 0.16(3) 0.13(2) 0.12(2) 0.007(18) -0.04(2) -0.08(2)
O13M 0.057(6) 0.070(7) 0.055(6) -0.009(6) 0.010(5) 0.012(5)
C13M 0.077(13) 0.120(18) 0.117(19) 0.018(16) 0.008(12) 0.048(13)
O14M 0.041(5) 0.055(5) 0.048(5) -0.001(4) -0.025(4) 0.006(4)
C14M 0.048(10) 0.063(12) 0.068(13) 0.011(11) -0.004(10) -0.014(9)
C15M 0.034(15) 0.068(17) 0.057(17) -0.003(17) -0.010(15) 0.011(14)
O11S 0.020(3) 0.052(5) 0.028(4) -0.003(4) 0.009(3) 0.007(4)
C11S 0.037(7) 0.077(10) 0.050(8) -0.020(8) 0.020(6) 0.012(7)
O12S 0.022(3) 0.048(4) 0.020(3) 0.004(4) 0.004(3) 0.012(3)
C12S 0.030(6) 0.066(9) 0.054(8) 0.017(7) -0.014(6) 0.007(6)
O13S 0.026(4) 0.047(5) 0.015(3) -0.005(3) 0.006(3) 0.004(4)
C13S 0.049(8) 0.058(8) 0.034(7) 0.008(6) 0.004(6) -0.010(6)
O14S 0.030(4) 0.044(5) 0.019(3) 0.003(4) 0.004(3) 0.005(4)
C14S 0.037(6) 0.077(10) 0.022(6) -0.001(6) 0.001(5) -0.017(6)
O11 0.025(4) 0.069(6) 0.023(4) 0.005(4) 0.006(3) -0.005(4)
O12 0.026(4) 0.088(7) 0.016(4) -0.001(4) -0.012(3) 0.006(4)
O13 0.036(4) 0.064(6) 0.011(3) 0.000(4) -0.009(3) 0.012(4)
O14 0.033(4) 0.079(7) 0.026(4) 0.011(5) 0.006(3) 0.017(4)
C101 0.029(6) 0.076(9) 0.012(5) 0.000(6) -0.002(4) -0.005(6)
C102 0.027(5) 0.063(8) 0.020(5) -0.002(6) -0.003(4) 0.000(5)
C103 0.016(4) 0.063(7) 0.022(5) -0.008(5) 0.000(4) 0.002(5)
C104 0.041(5) 0.057(6) 0.009(4) -0.010(4) 0.006(4) -0.001(5)
C105 0.039(6) 0.059(7) 0.017(5) -0.009(5) -0.004(4) 0.001(5)
C106 0.030(6) 0.070(9) 0.025(6) 0.003(6) -0.001(5) 0.005(6)
C107 0.017(5) 0.063(8) 0.027(5) 0.004(6) 0.004(4) 0.004(5)
C108 0.037(6) 0.057(7) 0.010(5) 0.000(5) 0.003(4) -0.005(6)
C109 0.033(6) 0.063(8) 0.009(5) 0.005(5) 0.001(4) -0.006(6)
C110 0.062(8) 0.061(8) 0.028(6) -0.011(6) 0.006(6) -0.028(7)
C111 0.046(7) 0.068(8) 0.018(5) 0.007(6) -0.008(5) -0.020(7)
C112 0.049(7) 0.042(6) 0.021(5) 0.008(5) -0.008(5) 0.004(6)
C113 0.054(7) 0.051(7) 0.023(6) 0.010(6) -0.003(5) -0.012(6)
C114 0.051(7) 0.066(9) 0.014(5) -0.011(6) -0.001(5) -0.017(7)
F11 0.028(3) 0.083(5) 0.022(3) -0.013(3) -0.005(3) 0.005(3)
F12 0.033(3) 0.104(6) 0.015(3) -0.004(4) 0.006(3) 0.003(4)
F13 0.035(4) 0.104(7) 0.017(3) -0.006(4) -0.007(3) 0.007(4)
F14 0.019(3) 0.132(8) 0.016(3) -0.008(4) 0.001(2) 0.008(4)
F15 0.081(6) 0.098(7) 0.020(3) 0.020(4) -0.007(4) -0.050(5)
F16 0.070(5) 0.091(6) 0.022(3) 0.004(4) -0.002(3) -0.039(5)
F17 0.069(5) 0.047(4) 0.023(3) -0.003(3) 0.006(3) -0.003(4)
F18 0.079(5) 0.060(4) 0.009(3) -0.009(3) -0.002(3) -0.025(4)
O21 0.022(4) 0.094(7) 0.024(4) 0.010(5) -0.006(3) 0.004(4)
O22 0.027(4) 0.065(6) 0.031(4) 0.010(4) -0.005(3) 0.021(4)
O23 0.026(4) 0.060(5) 0.031(4) 0.003(4) -0.003(3) 0.004(4)
O24 0.012(3) 0.073(6) 0.025(4) 0.009(4) 0.002(3) 0.003(4)
C201 0.025(6) 0.073(9) 0.039(7) 0.028(7) -0.006(5) 0.005(6)
C202 0.029(6) 0.074(10) 0.052(8) 0.015(8) -0.014(6) -0.003(6)
C203 0.031(7) 0.094(12) 0.069(10) 0.021(10) -0.011(7) 0.020(8)
C204 0.024(6) 0.078(11) 0.137(17) 0.055(12) -0.021(8) -0.013(7)
C205 0.014(5) 0.061(8) 0.063(9) 0.014(7) 0.002(5) 0.000(5)
C206 0.063(8) 0.073(9) 0.098(11) 0.040(9) 0.002(8) 0.006(7)
C207 0.042(7) 0.090(10) 0.103(11) 0.034(9) 0.021(7) 0.009(7)
C208 0.033(6) 0.070(8) 0.018(5) 0.007(6) -0.004(5) 0.007(6)
C209 0.030(6) 0.072(9) 0.034(7) 0.006(7) 0.005(5) 0.005(6)
C210 0.023(5) 0.077(9) 0.027(6) 0.009(6) 0.007(4) -0.005(6)
C211 0.020(6) 0.095(11) 0.041(7) 0.003(8) 0.011(5) 0.007(6)
C212 0.014(5) 0.069(9) 0.044(7) 0.010(7) 0.011(5) 0.001(5)
C213 0.024(6) 0.132(15) 0.021(5) 0.006(8) 0.008(5) 0.008(7)
C214 0.017(5) 0.107(12) 0.032(6) 0.008(8) 0.006(5) 0.009(6)
F21 0.084(7) 0.112(8) 0.117(8) 0.040(7) -0.003(6) -0.004(6)
F22 0.059(5) 0.115(8) 0.109(8) 0.055(7) -0.001(5) -0.010(5)
F23 0.095(8) 0.133(9) 0.139(10) 0.056(8) 0.011(7) 0.023(7)
F24 0.085(8) 0.148(10) 0.181(11) 0.061(9) 0.023(8) -0.005(7)
F25 0.026(4) 0.158(10) 0.032(4) 0.009(5) -0.004(3) 0.010(5)
F26 0.041(4) 0.146(9) 0.027(4) 0.016(5) 0.021(3) 0.021(5)
F27 0.024(4) 0.130(9) 0.049(5) -0.003(5) -0.002(3) -0.008(4)
F28 0.026(4) 0.130(8) 0.043(4) -0.015(5) 0.010(3) -0.006(4)
Zn21 0.0199(6) 0.0627(9) 0.0139(5) -0.0007(6) -0.0009(4) -0.0019(6)
Zn22 0.0160(5) 0.0605(9) 0.0195(6) 0.0028(6) 0.0038(4) -0.0008(5)
Zn23 0.0160(5) 0.0561(8) 0.0158(5) -0.0010(6) -0.0011(4) 0.0030(5)
Zn24 0.0151(5) 0.0614(9) 0.0159(5) -0.0006(6) 0.0026(4) 0.0049(5)
O21M 0.054(5) 0.064(6) 0.023(4) -0.004(4) -0.004(4) -0.015(5)
C21M 0.16(2) 0.088(13) 0.034(8) -0.026(9) 0.005(11) -0.006(14)
O22M 0.080(7) 0.046(5) 0.045(5) 0.000(5) 0.028(5) -0.004(5)
C22M 0.090(13) 0.091(13) 0.052(9) -0.001(9) 0.028(9) 0.031(11)
O23M 0.044(5) 0.050(5) 0.042(5) 0.003(4) -0.006(4) 0.002(4)
C23M 0.028(6) 0.051(8) 0.073(10) -0.009(7) 0.002(6) -0.001(5)
O24M 0.029(4) 0.042(4) 0.028(4) -0.005(4) 0.002(3) 0.008(3)
O21S 0.029(4) 0.046(4) 0.014(3) -0.005(4) -0.008(3) 0.005(4)
C21S 0.029(5) 0.067(8) 0.008(4) -0.003(5) 0.005(4) -0.003(5)
O22S 0.020(3) 0.060(5) 0.016(3) 0.001(4) -0.001(3) 0.009(4)
C22S 0.031(6) 0.063(8) 0.015(5) 0.013(5) 0.003(4) 0.007(5)
O23S 0.016(3) 0.057(5) 0.014(3) 0.008(4) -0.003(3) -0.001(3)
C23S 0.013(4) 0.061(8) 0.025(5) 0.015(5) 0.006(4) -0.001(5)
O24S 0.013(3) 0.062(5) 0.020(3) -0.007(4) -0.002(3) 0.001(4)
C24S 0.030(6) 0.056(7) 0.019(5) -0.013(5) 0.003(4) -0.001(5)
O31 0.048(5) 0.062(6) 0.015(4) -0.003(4) -0.006(3) -0.001(4)
O32 0.028(4) 0.070(6) 0.021(4) 0.000(4) 0.012(3) 0.006(4)
O33 0.026(3) 0.053(4) 0.012(3) -0.003(3) -0.002(2) 0.001(3)
O34 0.035(3) 0.050(4) 0.003(2) 0.001(3) 0.000(2) 0.006(3)
C301 0.031(6) 0.063(8) 0.020(5) -0.003(6) 0.001(5) 0.007(6)
C302 0.061(7) 0.051(7) 0.023(6) 0.000(5) 0.013(5) 0.015(6)
C303 0.091(11) 0.078(11) 0.021(6) 0.008(7) 0.014(6) 0.048(9)
C304 0.107(14) 0.074(11) 0.041(8) 0.008(8) -0.004(8) 0.065(11)
C305 0.042(6) 0.060(8) 0.015(5) 0.004(6) 0.008(5) 0.007(6)
C306 0.085(9) 0.062(8) 0.026(6) 0.003(6) 0.005(6) 0.020(8)
C307 0.081(8) 0.075(7) 0.027(6) 0.018(6) 0.001(6) 0.032(7)
C308 0.032(3) 0.050(4) 0.007(3) -0.002(3) 0.001(3) 0.004(3)
C309 0.051(7) 0.048(7) 0.010(5) -0.003(5) 0.001(5) 0.012(6)
C310 0.056(8) 0.069(9) 0.014(5) 0.005(6) 0.003(5) -0.011(7)
C311 0.072(9) 0.069(9) 0.018(6) -0.018(6) -0.001(6) -0.017(8)
C312 0.057(8) 0.054(8) 0.020(6) -0.006(6) 0.019(5) 0.010(6)
C313 0.038(6) 0.056(8) 0.031(6) 0.007(6) 0.007(5) -0.008(6)
C314 0.042(7) 0.076(10) 0.030(6) 0.019(7) -0.008(5) -0.014(7)
F31 0.167(12) 0.067(6) 0.062(7) -0.006(5) -0.022(7) 0.050(7)
F32 0.123(8) 0.125(8) 0.055(6) 0.021(6) 0.003(6) 0.048(7)
F33 0.139(10) 0.088(7) 0.027(4) -0.005(5) 0.007(5) 0.041(7)
F34 0.110(7) 0.086(6) 0.064(6) 0.006(5) 0.007(5) 0.025(6)
F35 0.076(6) 0.125(8) 0.040(4) -0.005(5) -0.008(4) -0.043(6)
F36 0.067(5) 0.100(7) 0.024(4) -0.010(4) -0.005(4) -0.008(5)
F37 0.079(6) 0.157(11) 0.027(4) 0.009(6) 0.014(4) -0.054(7)
F38 0.066(5) 0.112(7) 0.033(4) 0.003(5) 0.000(4) -0.036(5)
O41 0.009(3) 0.077(4) 0.043(3) -0.003(3) 0.008(2) 0.000(3)
O42 0.006(2) 0.079(4) 0.039(3) -0.004(3) -0.004(2) 0.004(3)
O43 0.016(3) 0.068(6) 0.033(4) 0.009(4) -0.002(3) -0.006(4)
O44 0.019(3) 0.058(5) 0.036(4) -0.007(4) -0.007(3) 0.000(4)
C401 0.008(2) 0.078(4) 0.041(3) -0.005(3) 0.001(2) 0.000(2)
C402 0.010(3) 0.077(4) 0.039(4) -0.006(4) 0.000(3) -0.002(3)
C403 0.028(6) 0.068(9) 0.050(8) -0.002(7) 0.003(6) -0.011(6)
C404 0.016(5) 0.055(7) 0.052(8) 0.016(6) 0.002(5) -0.005(5)
C405 0.009(5) 0.050(7) 0.076(10) -0.004(7) -0.003(5) 0.000(5)
C406 0.027(6) 0.092(11) 0.038(7) -0.002(7) -0.006(5) -0.001(6)
C407 0.030(6) 0.079(10) 0.049(8) -0.030(8) 0.004(6) -0.011(6)
C408 0.013(5) 0.056(7) 0.033(6) 0.007(6) 0.003(4) 0.002(5)
C409 0.023(5) 0.046(7) 0.043(7) 0.003(6) 0.002(5) -0.007(5)
C410 0.015(5) 0.090(10) 0.045(7) 0.014(8) 0.003(5) -0.015(6)
C411 0.021(5) 0.071(9) 0.045(7) 0.015(7) 0.009(5) -0.006(6)
C412 0.027(6) 0.060(9) 0.054(8) -0.003(7) 0.006(6) -0.002(6)
C413 0.020(5) 0.046(7) 0.058(8) 0.009(6) 0.001(5) 0.007(5)
C414 0.019(5) 0.063(8) 0.044(7) 0.022(6) -0.015(5) -0.011(5)
F41 0.025(3) 0.083(6) 0.059(5) -0.002(4) 0.002(3) 0.001(4)
F42 0.018(3) 0.090(6) 0.053(5) 0.012(4) 0.003(3) 0.000(3)
F43 0.018(3) 0.152(10) 0.072(6) -0.037(7) -0.010(4) -0.007(5)
F44 0.037(4) 0.122(8) 0.075(6) -0.031(6) 0.005(4) -0.013(5)
F45 0.026(3) 0.126(8) 0.044(4) 0.035(5) -0.001(3) -0.004(4)
F46 0.026(4) 0.143(9) 0.056(5) 0.033(6) 0.012(3) -0.013(5)
F47 0.015(3) 0.074(5) 0.104(7) 0.038(5) -0.009(4) -0.002(3)
F48 0.011(3) 0.083(6) 0.068(5) 0.040(5) 0.000(3) -0.002(3)

loop_
_atom_type_symbol
_atom_type_description
_atom_type_scat_dispersion_real
_atom_type_scat_dispersion_imag
_atom_type_scat_source
C C 0.0033 0.0016 'International Tables Vol C Tables 4.2.6.8 and 6.1.1.4'
H H 0.0000 0.0000 'International Tables Vol C Tables 4.2.6.8 and 6.1.1.4'
O O 0.0106 0.0060 'International Tables Vol C Tables 4.2.6.8 and 6.1.1.4'
F F 0.0171 0.0103 'International Tables Vol C Tables 4.2.6.8 and 6.1.1.4'
Zn Zn 0.2839 1.4301 'International Tables Vol C Tables 4.2.6.8 and 6.1.1.4'

loop_
_geom_angle_atom_site_label_1
_geom_angle_atom_site_label_2
_geom_angle_atom_site_label_3
_geom_angle
_geom_angle_site_symmetry_1
_geom_angle_site_symmetry_3
Zn14 Zn11 Zn12 64.67(5) . .
O11M Zn11 Zn12 136.5(3) . .
O11M Zn11 Zn14 144.0(3) . .
O11M Zn11 O11S 172.2(4) . .
O11M Zn11 O14S 101.2(4) . .
O11M Zn11 O11 84.3(4) . .
O11M Zn11 O24 91.1(4) . 1_455
O11S Zn11 Zn12 43.3(2) . .
O11S Zn11 Zn14 43.5(2) . .
O11S Zn11 O11 88.1(3) . .
O11S Zn11 O24 88.5(3) . 1_455
O12S Zn11 Zn12 43.8(3) . .
O12S Zn11 Zn14 88.0(2) . .
O12S Zn11 O11M 95.8(4) . .
O12S Zn11 O11S 86.1(3) . .
O12S Zn11 O14S 79.4(3) . .
O12S Zn11 O11 90.8(3) . .
O12S Zn11 O24 167.6(3) . 1_455
O14S Zn11 Zn12 87.8(2) . .
O14S Zn11 Zn14 44.3(2) . .
O14S Zn11 O11S 86.6(3) . .
O14S Zn11 O11 169.1(3) . .
O14S Zn11 O24 89.2(3) . 1_455
O11 Zn11 Zn12 81.8(2) . .
O11 Zn11 Zn14 131.6(3) . .
O11 Zn11 O24 100.2(3) . 1_455
O24 Zn11 Zn12 131.9(3) 1_455 .
O24 Zn11 Zn14 80.4(2) 1_455 .
Zn11 Zn12 Zn13 63.87(5) . .
O12M Zn12 Zn11 143.2(3) . .
O12M Zn12 Zn13 142.0(3) . .
O12M Zn12 O11S 102.6(4) . .
O12M Zn12 O12S 169.9(4) . .
O12M Zn12 O13S 101.4(4) . .
O12M Zn12 O12 88.4(4) . .
O12M Zn12 O21 85.5(4) . .
O11S Zn12 Zn11 43.5(3) . .
O11S Zn12 Zn13 86.9(2) . .
O11S Zn12 O12S 85.3(3) . .
O11S Zn12 O13S 78.7(3) . .
O11S Zn12 O12 88.1(3) . .
O11S Zn12 O21 166.0(3) . .
O12S Zn12 Zn11 42.79(19) . .
O12S Zn12 Zn13 43.6(2) . .
O12S Zn12 O13S 86.2(3) . .
O12S Zn12 O12 85.6(4) . .
O12S Zn12 O21 88.0(4) . .
O13S Zn12 Zn11 87.1(2) . .
O13S Zn12 Zn13 43.8(2) . .
O13S Zn12 O12 165.0(3) . .
O13S Zn12 O21 88.6(3) . .
O12 Zn12 Zn11 78.3(3) . .
O12 Zn12 Zn13 129.1(3) . .
O21 Zn12 Zn11 130.8(3) . .
O21 Zn12 Zn13 79.9(3) . .
O21 Zn12 O12 103.6(3) . .
Zn12 Zn13 Zn14 64.09(4) . .
O13M Zn13 Zn12 143.6(3) . .
O13M Zn13 Zn14 140.0(3) . .
O13M Zn13 O12S 102.6(4) . .
O13M Zn13 O13S 170.0(4) . .
O13M Zn13 O14S 99.6(4) . .
O13M Zn13 O14 85.5(4) . 1_554
O13M Zn13 O22 88.8(4) . .
O12S Zn13 Zn12 43.5(3) . .
O12S Zn13 Zn14 86.4(2) . .
O12S Zn13 O13S 86.4(3) . .
O12S Zn13 O14 166.6(3) . 1_554
O13S Zn13 Zn12 44.04(19) . .
O13S Zn13 Zn14 43.7(2) . .
O13S Zn13 O14 86.5(4) . 1_554
O14S Zn13 Zn12 87.1(2) . .
O14S Zn13 Zn14 43.6(2) . .
O14S Zn13 O12S 78.1(3) . .
O14S Zn13 O13S 86.4(3) . .
O14S Zn13 O14 90.2(3) . 1_554
O14S Zn13 O22 167.5(3) . .
O14 Zn13 Zn12 130.5(3) 1_554 .
O14 Zn13 Zn14 80.6(2) 1_554 .
O22 Zn13 Zn12 80.7(3) . .
O22 Zn13 Zn14 130.4(3) . .
O22 Zn13 O12S 91.1(3) . .
O22 Zn13 O13S 86.7(3) . .
O22 Zn13 O14 99.8(3) . 1_554
Zn11 Zn14 Zn13 64.06(4) . .
O14M Zn14 Zn11 139.5(3) . .
O14M Zn14 Zn13 143.6(3) . .
O14M Zn14 O11S 98.9(4) . .
O14M Zn14 O13S 101.8(4) . .
O14M Zn14 O14S 171.4(3) . .
O14M Zn14 O13 89.8(4) . 1_554
O14M Zn14 O23 85.6(4) . 1_455
O11S Zn14 Zn11 43.9(3) . .
O11S Zn14 Zn13 86.9(2) . .
O11S Zn14 O13S 79.1(3) . .
O11S Zn14 O14S 86.1(3) . .
O11S Zn14 O13 165.6(3) . 1_554
O11S Zn14 O23 90.0(3) . 1_455
O13S Zn14 Zn11 87.8(2) . .
O13S Zn14 Zn13 43.7(3) . .
O13S Zn14 O13 87.9(3) . 1_554
O13S Zn14 O23 167.6(3) . 1_455
O14S Zn14 Zn11 43.4(2) . .
O14S Zn14 Zn13 43.2(2) . .
O14S Zn14 O13S 86.0(3) . .
O14S Zn14 O13 86.8(3) . 1_554
O14S Zn14 O23 87.4(3) . 1_455
O13 Zn14 Zn11 130.1(3) 1_554 .
O13 Zn14 Zn13 79.3(2) 1_554 .
O23 Zn14 Zn11 80.2(2) 1_455 .
O23 Zn14 Zn13 130.6(3) 1_455 .
O23 Zn14 O13 102.2(3) 1_455 1_554
Zn11 O11M H11M 113.4 . .
C11M O11M Zn11 133.2(9) . .
C11M O11M H11M 113.4 . .
O11M C11M H11A 109.5 . .
O11M C11M H11B 109.5 . .
O11M C11M H11C 109.5 . .
H11A C11M H11B 109.5 . .
H11A C11M H11C 109.5 . .
H11B C11M H11C 109.5 . .
Zn12 O12M H12M 124.9 . .
C12M O12M Zn12 110.2(12) . .
C12M O12M H12M 124.9 . .
O12M C12M H12A 109.5 . .
O12M C12M H12B 109.5 . .
O12M C12M H12C 109.5 . .
H12A C12M H12B 109.5 . .
H12A C12M H12C 109.5 . .
H12B C12M H12C 109.5 . .
Zn13 O13M H13M 117.6 . .
C13M O13M Zn13 124.8(13) . .
C13M O13M H13M 117.6 . .
O13M C13M H13A 109.5 . .
O13M C13M H13B 109.5 . .
O13M C13M H13C 109.5 . .
H13A C13M H13B 109.5 . .
H13A C13M H13C 109.5 . .
H13B C13M H13C 109.5 . .
Zn14 O14M H14M 117.9 . .
C14M O14M Zn14 124.3(11) . .
C14M O14M H14M 117.9 . .
C15M O14M Zn14 133(2) . .
O14M C14M H14A 109.5 . .
O14M C14M H14B 109.5 . .
O14M C14M H14C 109.5 . .
H14A C14M H14B 109.5 . .
H14A C14M H14C 109.5 . .
H14B C14M H14C 109.5 . .
O14M C15M H15A 109.5 . .
O14M C15M H15B 109.5 . .
O14M C15M H15C 109.5 . .
H15A C15M H15B 109.5 . .
H15A C15M H15C 109.5 . .
H15B C15M H15C 109.5 . .
Zn12 O11S Zn11 93.1(3) . .
Zn14 O11S Zn11 92.6(4) . .
Zn14 O11S Zn12 102.1(3) . .
C11S O11S Zn11 119.3(9) . .
C11S O11S Zn12 123.1(8) . .
C11S O11S Zn14 119.8(8) . .
O11S C11S H11D 109.5 . .
O11S C11S H11E 109.5 . .
O11S C11S H11F 109.5 . .
H11D C11S H11E 109.5 . .
H11D C11S H11F 109.5 . .
H11E C11S H11F 109.5 . .
Zn11 O12S Zn12 93.4(3) . .
Zn11 O12S Zn13 101.0(3) . .
Zn12 O12S Zn13 92.9(3) . .
C12S O12S Zn11 119.2(7) . .
C12S O12S Zn12 121.3(8) . .
C12S O12S Zn13 122.5(8) . .
O12S C12S H12D 109.5 . .
O12S C12S H12E 109.5 . .
O12S C12S H12F 109.5 . .
H12D C12S H12E 109.5 . .
H12D C12S H12F 109.5 . .
H12E C12S H12F 109.5 . .
Zn13 O13S Zn12 92.2(3) . .
Zn14 O13S Zn12 99.8(3) . .
Zn14 O13S Zn13 92.6(3) . .
C13S O13S Zn12 123.7(7) . .
C13S O13S Zn13 118.5(8) . .
C13S O13S Zn14 122.4(7) . .
O13S C13S H13D 109.5 . .
O13S C13S H13E 109.5 . .
O13S C13S H13F 109.5 . .
H13D C13S H13E 109.5 . .
H13D C13S H13F 109.5 . .
H13E C13S H13F 109.5 . .
Zn11 O14S Zn13 101.2(3) . .
Zn11 O14S Zn14 92.3(3) . .
Zn13 O14S Zn14 93.2(3) . .
C14S O14S Zn11 121.6(7) . .
C14S O14S Zn13 123.9(7) . .
C14S O14S Zn14 117.2(8) . .
O14S C14S H14D 109.5 . .
O14S C14S H14E 109.5 . .
O14S C14S H14F 109.5 . .
H14D C14S H14E 109.5 . .
H14D C14S H14F 109.5 . .
H14E C14S H14F 109.5 . .
C101 O11 Zn11 122.3(7) . .
C101 O12 Zn12 126.2(7) . .
C108 O13 Zn14 126.6(7) . 1_556
C108 O14 Zn13 125.4(7) . 1_556
O11 C101 C102 116.0(10) . .
O12 C101 O11 130.8(9) . .
O12 C101 C102 113.0(10) . .
C103 C102 C101 120.8(10) . .
C103 C102 C107 119.4(9) . .
C107 C102 C101 119.6(10) . .
C104 C103 C102 119.9(10) . .
F11 C103 C102 122.3(10) . .
F11 C103 C104 117.8(10) . .
C103 C104 C105 122.8(10) . .
F12 C104 C103 120.3(10) . .
F12 C104 C105 116.1(9) . .
C106 C105 C104 114.4(10) . .
C106 C105 C112 123.4(11) . .
C112 C105 C104 121.9(11) . .
C107 C106 C105 120.4(10) . .
F13 C106 C105 118.2(10) . .
F13 C106 C107 121.4(11) . .
C102 C107 C106 122.8(10) . .
F14 C107 C102 121.6(10) . .
F14 C107 C106 115.6(9) . .
O13 C108 C109 115.1(10) . .
O14 C108 O13 127.7(10) . .
O14 C108 C109 117.0(10) . .
C110 C109 C108 119.2(11) . .
C114 C109 C108 124.3(11) . .
C114 C109 C110 116.5(10) . .
C111 C110 C109 121.8(12) . .
F15 C110 C109 118.6(11) . .
F15 C110 C111 119.5(11) . .
C112 C111 C110 120.1(12) . .
F16 C111 C110 119.6(11) . .
F16 C111 C112 120.3(10) . .
C111 C112 C105 122.3(11) . .
C111 C112 C113 119.2(11) . .
C113 C112 C105 118.6(11) . .
C112 C113 C114 119.6(12) . .
F17 C113 C112 122.5(11) . .
F17 C113 C114 117.5(11) . .
C109 C114 C113 122.3(11) . .
C109 C114 F18 118.8(10) . .
F18 C114 C113 118.0(11) . .
C201 O21 Zn12 125.9(9) . .
C201 O22 Zn13 123.8(7) . .
C208 O23 Zn14 126.7(7) . 1_655
C208 O24 Zn11 125.7(8) . 1_655
O21 C201 O22 129.5(11) . .
O21 C201 C202 120.4(13) . .
O22 C201 C202 110.0(12) . .
C203 C202 C201 120.2(12) . .
C207 C202 C201 122.9(14) . .
C207 C202 C203 115.7(14) . .
C204 C203 C202 120.7(14) . .
C204 C203 F21 115.4(16) . .
F21 C203 C202 122.2(13) . .
C203 C204 C205 122.1(15) . .
C203 C204 F22 121.0(15) . .
C205 C204 F22 116.0(12) . .
C204 C205 C212 123.1(13) . .
C206 C205 C204 117.3(13) . .
C206 C205 C212 119.5(14) . .
C205 C206 C207 121.1(16) . .
C205 C206 F23 125.3(17) . .
F23 C206 C207 112.8(16) . .
C202 C207 C206 119.0(17) . .
F24 C207 C202 119.9(15) . .
F24 C207 C206 118.2(17) . .
O23 C208 C209 114.5(10) . .
O24 C208 O23 126.5(11) . .
O24 C208 C209 119.0(11) . .
C210 C209 C208 125.3(11) . .
C210 C209 C214 115.7(11) . .
C214 C209 C208 118.9(11) . .
C209 C210 C211 126.1(12) . .
C209 C210 F28 117.9(11) . .
F28 C210 C211 116.0(11) . .
C210 C211 C212 121.0(12) . .
F27 C211 C210 122.1(12) . .
F27 C211 C212 116.8(10) . .
C211 C212 C205 123.8(13) . .
C213 C212 C205 122.9(12) . .
C213 C212 C211 113.3(10) . .
C212 C213 C214 126.5(12) . .
C212 C213 F26 119.3(11) . .
F26 C213 C214 114.1(11) . .
C213 C214 C209 117.3(12) . .
F25 C214 C209 121.2(10) . .
F25 C214 C213 121.4(11) . .
Zn24 Zn21 Zn22 64.17(4) . .
O21M Zn21 Zn22 144.3(3) . .
O21M Zn21 Zn24 140.2(3) . .
O21M Zn21 O22S 169.4(3) . .
O21M Zn21 O31 88.7(4) . .
O21M Zn21 O44 84.6(4) . 1_455
O21S Zn21 Zn22 43.5(3) . .
O21S Zn21 Zn24 87.3(2) . .
O21S Zn21 O21M 103.2(4) . .
O21S Zn21 O22S 86.2(3) . .
O21S Zn21 O23S 79.2(3) . .
O21S Zn21 O31 88.2(3) . .
O21S Zn21 O44 166.4(3) . 1_455
O22S Zn21 Zn22 43.73(19) . .
O22S Zn21 Zn24 43.57(19) . .
O22S Zn21 O44 87.1(3) . 1_455
O23S Zn21 Zn22 87.2(2) . .
O23S Zn21 Zn24 43.6(3) . .
O23S Zn21 O21M 100.1(4) . .
O23S Zn21 O22S 86.2(3) . .
O23S Zn21 O31 166.0(3) . .
O23S Zn21 O44 88.6(3) . 1_455
O31 Zn21 Zn22 79.3(3) . .
O31 Zn21 Zn24 130.4(3) . .
O31 Zn21 O22S 86.9(3) . .
O31 Zn21 O44 103.2(3) . 1_455
O44 Zn21 Zn22 130.8(3) 1_455 .
O44 Zn21 Zn24 79.7(2) 1_455 .
Zn23 Zn22 Zn21 64.31(4) . .
O22M Zn22 Zn21 140.4(3) . .
O22M Zn22 Zn23 139.0(3) . .
O21S Zn22 Zn21 42.7(2) . .
O21S Zn22 Zn23 44.00(19) . .
O21S Zn22 O22M 174.9(4) . .
O21S Zn22 O22S 86.6(3) . .
O21S Zn22 O24S 85.7(3) . .
O21S Zn22 O32 86.7(3) . .
O22S Zn22 Zn21 44.9(3) . .
O22S Zn22 Zn23 88.1(2) . .
O22S Zn22 O22M 97.3(4) . .
O22S Zn22 O24S 78.6(3) . .
O24S Zn22 Zn21 86.7(2) . .
O24S Zn22 Zn23 43.0(3) . .
O24S Zn22 O22M 98.1(4) . .
O32 Zn22 Zn21 79.7(3) . .
O32 Zn22 Zn23 130.7(3) . .
O32 Zn22 O22M 90.1(4) . .
O32 Zn22 O22S 89.0(3) . .
O32 Zn22 O24S 165.9(3) . .
O41 Zn22 Zn21 130.9(3) . .
O41 Zn22 Zn23 80.5(3) . .
O41 Zn22 O22M 88.5(4) . .
O41 Zn22 O21S 88.2(4) . .
O41 Zn22 O22S 167.8(3) . .
O41 Zn22 O24S 90.0(3) . .
O41 Zn22 O32 101.8(3) . .
Zn22 Zn23 Zn24 64.69(4) . .
O23M Zn23 Zn22 139.4(3) . .
O23M Zn23 Zn24 142.0(3) . .
O23M Zn23 O21S 98.3(4) . .
O23M Zn23 O23S 100.4(4) . .
O23M Zn23 O33 88.7(4) . 1_556
O23M Zn23 O42 85.8(4) . .
O21S Zn23 Zn22 44.2(3) . .
O21S Zn23 Zn24 87.2(2) . .
O21S Zn23 O23S 78.2(3) . .
O21S Zn23 O33 165.7(3) . 1_556
O21S Zn23 O42 89.7(3) . .
O23S Zn23 Zn22 87.7(2) . .
O23S Zn23 Zn24 43.8(3) . .
O23S Zn23 O33 88.3(3) . 1_556
O24S Zn23 Zn22 44.5(2) . .
O24S Zn23 Zn24 43.48(19) . .
O24S Zn23 O23M 172.0(3) . .
O24S Zn23 O21S 87.4(3) . .
O24S Zn23 O23S 86.3(3) . .
O24S Zn23 O33 87.1(3) . 1_556
O24S Zn23 O42 88.5(3) . .
O33 Zn23 Zn22 131.5(2) 1_556 .
O33 Zn23 Zn24 79.7(2) 1_556 .
O42 Zn23 Zn22 80.3(3) . .
O42 Zn23 Zn24 132.0(3) . .
O42 Zn23 O23S 167.0(3) . .
O42 Zn23 O33 103.4(3) . 1_556
Zn23 Zn24 Zn21 64.39(4) . .
O24M Zn24 Zn21 140.6(2) . .
O24M Zn24 Zn23 142.8(2) . .
O24M Zn24 O22S 98.6(3) . .
O24M Zn24 O23S 170.4(3) . .
O24M Zn24 O34 86.8(3) . 1_556
O24M Zn24 O43 85.8(3) . 1_455
O22S Zn24 Zn21 45.2(3) . .
O22S Zn24 Zn23 88.2(2) . .
O22S Zn24 O23S 87.5(3) . .
O22S Zn24 O34 168.1(3) . 1_556
O22S Zn24 O43 89.5(3) . 1_455
O23S Zn24 Zn21 43.28(19) . .
O23S Zn24 Zn23 44.16(19) . .
O23S Zn24 O34 88.6(3) . 1_556
O23S Zn24 O43 86.9(3) . 1_455
O24S Zn24 Zn21 87.6(2) . .
O24S Zn24 Zn23 42.8(3) . .
O24S Zn24 O24M 102.3(3) . .
O24S Zn24 O22S 79.7(3) . .
O24S Zn24 O23S 86.0(3) . .
O24S Zn24 O34 88.9(3) . 1_556
O24S Zn24 O43 167.3(3) . 1_455
O34 Zn24 Zn21 131.9(2) 1_556 .
O34 Zn24 Zn23 81.2(2) 1_556 .
O43 Zn24 Zn21 80.0(3) 1_455 .
O43 Zn24 Zn23 131.0(3) 1_455 .
O43 Zn24 O34 101.5(3) 1_455 1_556
Zn21 O21M H21M 115.8 . .
C21M O21M Zn21 128.4(11) . .
C21M O21M H21M 115.8 . .
O21M C21M H21A 109.5 . .
O21M C21M H21B 109.5 . .
O21M C21M H21C 109.5 . .
H21A C21M H21B 109.5 . .
H21A C21M H21C 109.5 . .
H21B C21M H21C 109.5 . .
Zn22 O22M H22M 118.6 . .
C22M O22M Zn22 122.7(11) . .
C22M O22M H22M 118.6 . .
O22M C22M H22A 109.5 . .
O22M C22M H22B 109.5 . .
O22M C22M H22C 109.5 . .
H22A C22M H22B 109.5 . .
H22A C22M H22C 109.5 . .
H22B C22M H22C 109.5 . .
Zn23 O23M H23M 116.2 . .
C23M O23M Zn23 127.5(8) . .
C23M O23M H23M 116.2 . .
O23M C23M H23A 109.5 . .
O23M C23M H23B 109.5 . .
O23M C23M H23C 109.5 . .
H23A C23M H23B 109.5 . .
H23A C23M H23C 109.5 . .
H23B C23M H23C 109.5 . .
Zn21 O21S Zn22 93.8(3) . .
Zn21 O21S Zn23 101.5(3) . .
Zn23 O21S Zn22 91.8(3) . .
C21S O21S Zn21 121.6(7) . .
C21S O21S Zn22 122.9(7) . .
C21S O21S Zn23 118.8(6) . .
O21S C21S H21D 109.5 . .
O21S C21S H21E 109.5 . .
O21S C21S H21F 109.5 . .
H21D C21S H21E 109.5 . .
H21D C21S H21F 109.5 . .
H21E C21S H21F 109.5 . .
Zn22 O22S Zn21 91.4(3) . .
Zn24 O22S Zn21 91.2(3) . .
Zn24 O22S Zn22 100.6(3) . .
C22S O22S Zn21 116.7(8) . .
C22S O22S Zn22 122.4(7) . .
C22S O22S Zn24 125.7(7) . .
O22S C22S H22D 109.5 . .
O22S C22S H22E 109.5 . .
O22S C22S H22F 109.5 . .
H22D C22S H22E 109.5 . .
H22D C22S H22F 109.5 . .
H22E C22S H22F 109.5 . .
Zn21 O23S Zn23 100.7(3) . .
Zn21 O23S Zn24 93.1(3) . .
Zn24 O23S Zn23 92.0(3) . .
C23S O23S Zn21 122.8(7) . .
C23S O23S Zn23 121.9(6) . .
C23S O23S Zn24 118.9(7) . .
O23S C23S H23D 109.5 . .
O23S C23S H23E 109.5 . .
O23S C23S H23F 109.5 . .
H23D C23S H23E 109.5 . .
H23D C23S H23F 109.5 . .
H23E C23S H23F 109.5 . .
Zn23 O24S Zn22 92.5(3) . .
Zn23 O24S Zn24 93.7(4) . .
Zn24 O24S Zn22 100.6(3) . .
C24S O24S Zn22 119.5(7) . .
C24S O24S Zn23 122.1(7) . .
C24S O24S Zn24 121.8(6) . .
O24S C24S H24A 109.5 . .
O24S C24S H24B 109.5 . .
O24S C24S H24C 109.5 . .
H24A C24S H24B 109.5 . .
H24A C24S H24C 109.5 . .
H24B C24S H24C 109.5 . .
C301 O31 Zn21 127.6(8) . .
C301 O32 Zn22 126.4(7) . .
C308 O33 Zn23 124.4(6) . 1_554
C308 O34 Zn24 124.1(7) . 1_554
O31 C301 O32 126.8(10) . .
O31 C301 C302 117.7(12) . .
O32 C301 C302 115.5(12) . .
C303 C302 C301 124.2(12) . .
C307 C302 C301 122.5(12) . .
C307 C302 C303 113.2(12) . .
C304 C303 C302 120.9(13) . .
C304 C303 F31 121.3(14) . .
F31 C303 C302 117.1(12) . .
C303 C304 C305 126.1(13) . .
C303 C304 F32 118.6(14) . .
F32 C304 C305 114.4(13) . .
C304 C305 C312 125.1(12) . .
C306 C305 C304 115.0(11) . .
C306 C305 C312 119.5(12) . .
C305 C306 C307 118.0(14) . .
F33 C306 C305 123.9(12) . .
F33 C306 C307 117.8(13) . .
C302 C307 C306 126.3(14) . .
C302 C307 F34 120.7(12) . .
F34 C307 C306 112.7(14) . .
O33 C308 C309 115.3(9) . .
O34 C308 O33 130.5(9) . .
O34 C308 C309 114.0(9) . .
C310 C309 C308 122.0(11) . .
C314 C309 C308 119.9(11) . .
C314 C309 C310 118.2(11) . .
C309 C310 C311 119.5(12) . .
F35 C310 C309 123.4(11) . .
F35 C310 C311 117.1(12) . .
C312 C311 C310 122.4(12) . .
F36 C311 C310 115.5(12) . .
F36 C311 C312 121.3(11) . .
C311 C312 C305 119.9(13) . .
C313 C312 C305 124.8(13) . .
C313 C312 C311 115.3(11) . .
C312 C313 C314 122.0(12) . .
F37 C313 C312 119.1(11) . .
F37 C313 C314 118.6(12) . .
C309 C314 C313 122.5(12) . .
C309 C314 F38 122.0(12) . .
F38 C314 C313 115.5(11) . .
C401 O41 Zn22 124.2(7) . .
C401 O42 Zn23 122.9(7) . .
C408 O43 Zn24 127.5(8) . 1_655
C408 O44 Zn21 125.0(7) . 1_655
O41 C401 O42 132.0(9) . .
O41 C401 C402 115.3(11) . .
O42 C401 C402 112.5(11) . .
C403 C402 C401 126.0(11) . .
C403 C402 C407 115.0(10) . .
C407 C402 C401 118.9(11) . .
C402 C403 F41 115.3(10) . .
C404 C403 C402 124.9(13) . .
C404 C403 F41 119.7(13) . .
C403 C404 C405 119.7(13) . .
C403 C404 F42 119.4(12) . .
F42 C404 C405 120.5(10) . .
C404 C405 C412 121.1(13) . .
C406 C405 C404 117.9(10) . .
C406 C405 C412 121.0(13) . .
C405 C406 C407 123.6(13) . .
C405 C406 F43 117.3(11) . .
F43 C406 C407 118.7(13) . .
C406 C407 C402 118.6(12) . .
F44 C407 C402 119.9(11) . .
F44 C407 C406 121.4(12) . .
O43 C408 O44 127.5(9) . .
O43 C408 C409 117.9(11) . .
O44 C408 C409 114.5(10) . .
C410 C409 C408 120.8(11) . .
C414 C409 C408 122.2(11) . .
C414 C409 C410 116.8(11) . .
C409 C410 C411 121.2(13) . .
F45 C410 C409 118.3(10) . .
F45 C410 C411 120.2(12) . .
C412 C411 C410 121.2(13) . .
C412 C411 F46 120.3(11) . .
F46 C411 C410 117.8(12) . .
C411 C412 C405 121.2(13) . .
C411 C412 C413 117.1(11) . .
C413 C412 C405 121.2(13) . .
C414 C413 C412 122.8(12) . .
C414 C413 F47 117.9(11) . .
F47 C413 C412 119.3(10) . .
C413 C414 C409 119.7(12) . .
F48 C414 C409 120.6(10) . .
F48 C414 C413 119.8(11) . .

loop_
_geom_bond_atom_site_label_1
_geom_bond_atom_site_label_2
_geom_bond_distance
_geom_bond_site_symmetry_2
_geom_bond_publ_flag
Zn11 Zn12 3.0069(19) . ?
Zn11 Zn14 2.9883(19) . ?
Zn11 O11M 2.053(10) . yes
Zn11 O11S 2.074(10) . yes
Zn11 O12S 2.046(7) . yes
Zn11 O14S 2.055(7) . yes
Zn11 O11 2.122(8) . yes
Zn11 O24 2.155(7) 1_455 yes
Zn12 Zn13 3.0212(19) . ?
Zn12 O12M 2.065(12) . yes
Zn12 O11S 2.066(7) . yes
Zn12 O12S 2.084(10) . yes
Zn12 O13S 2.102(7) . yes
Zn12 O12 2.145(8) . yes
Zn12 O21 2.123(8) . yes
Zn13 Zn14 3.0229(19) . ?
Zn13 O13M 2.067(11) . yes
Zn13 O12S 2.085(7) . yes
Zn13 O13S 2.092(9) . yes
Zn13 O14S 2.072(8) . yes
Zn13 O14 2.145(8) 1_554 yes
Zn13 O22 2.078(8) . yes
Zn14 O14M 2.028(10) . yes
Zn14 O11S 2.059(8) . yes
Zn14 O13S 2.091(7) . yes
Zn14 O14S 2.088(9) . yes
Zn14 O13 2.146(7) 1_554 yes
Zn14 O23 2.134(8) 1_455 yes
O11M H11M 0.9500 . ?
O11M C11M 1.36(2) . ?
C11M H11A 0.9800 . ?
C11M H11B 0.9800 . ?
C11M H11C 0.9800 . ?
O12M H12M 0.9500 . ?
O12M C12M 1.64(3) . ?
C12M H12A 0.9800 . ?
C12M H12B 0.9800 . ?
C12M H12C 0.9800 . ?
O13M H13M 0.9500 . ?
O13M C13M 1.47(2) . ?
C13M H13A 0.9800 . ?
C13M H13B 0.9800 . ?
C13M H13C 0.9800 . ?
O14M H14M 0.9500 . ?
O14M C14M 1.45(2) . ?
O14M C15M 1.36(5) . ?
C14M H14A 0.9800 . ?
C14M H14B 0.9800 . ?
C14M H14C 0.9800 . ?
C15M H15A 0.9800 . ?
C15M H15B 0.9800 . ?
C15M H15C 0.9800 . ?
O11S C11S 1.429(15) . ?
C11S H11D 0.9800 . ?
C11S H11E 0.9800 . ?
C11S H11F 0.9800 . ?
O12S C12S 1.468(15) . ?
C12S H12D 0.9800 . ?
C12S H12E 0.9800 . ?
C12S H12F 0.9800 . ?
O13S C13S 1.434(15) . ?
C13S H13D 0.9800 . ?
C13S H13E 0.9800 . ?
C13S H13F 0.9800 . ?
O14S C14S 1.462(15) . ?
C14S H14D 0.9800 . ?
C14S H14E 0.9800 . ?
C14S H14F 0.9800 . ?
O11 C101 1.257(15) . ?
O12 C101 1.243(15) . ?
O13 C108 1.284(15) . ?
O14 C108 1.255(15) . ?
C101 C102 1.553(10) . ?
C102 C103 1.373(15) . ?
C102 C107 1.376(15) . ?
C103 C104 1.370(14) . ?
C103 F11 1.327(12) . ?
C104 C105 1.459(16) . ?
C104 F12 1.363(13) . ?
C105 C106 1.428(17) . ?
C105 C112 1.455(16) . ?
C106 C107 1.377(16) . ?
C106 F13 1.297(13) . ?
C107 F14 1.354(12) . ?
C108 C109 1.499(13) . ?
C109 C110 1.421(18) . ?
C109 C114 1.337(18) . ?
C110 C111 1.379(17) . ?
C110 F15 1.344(15) . ?
C111 C112 1.369(18) . ?
C111 F16 1.351(15) . ?
C112 C113 1.377(18) . ?
C113 C114 1.414(16) . ?
C113 F17 1.344(15) . ?
C114 F18 1.359(14) . ?
O21 C201 1.201(18) . ?
O22 C201 1.358(18) . ?
O23 C208 1.273(15) . ?
O24 C208 1.267(14) . ?
C201 C202 1.517(17) . ?
C202 C203 1.39(2) . ?
C202 C207 1.30(2) . ?
C203 C204 1.356(19) . ?
C203 F21 1.372(19) . ?
C204 C205 1.38(2) . ?
C204 F22 1.387(19) . ?
C205 C206 1.26(2) . ?
C205 C212 1.453(16) . ?
C206 C207 1.50(2) . ?
C206 F23 1.34(2) . ?
C207 F24 1.28(2) . ?
C208 C209 1.481(17) . ?
C209 C210 1.318(18) . ?
C209 C214 1.427(18) . ?
C210 C211 1.354(16) . ?
C210 F28 1.347(14) . ?
C211 C212 1.424(17) . ?
C211 F27 1.339(16) . ?
C212 C213 1.331(19) . ?
C213 C214 1.415(17) . ?
C213 F26 1.408(14) . ?
C214 F25 1.314(16) . ?
Zn21 Zn22 3.0293(19) . ?
Zn21 Zn24 3.0130(18) . ?
Zn21 O21M 2.069(10) . yes
Zn21 O21S 2.060(7) . yes
Zn21 O22S 2.139(10) . yes
Zn21 O23S 2.069(7) . yes
Zn21 O31 2.103(8) . yes
Zn21 O44 2.153(7) 1_455 yes
Zn22 Zn23 2.9943(18) . ?
Zn22 O22M 2.106(10) . yes
Zn22 O21S 2.089(9) . yes
Zn22 O22S 2.095(7) . yes
Zn22 O24S 2.099(7) . yes
Zn22 O32 2.091(8) . yes
Zn22 O41 2.066(7) . yes
Zn23 Zn24 3.0041(17) . ?
Zn23 O23M 2.055(10) . yes
Zn23 O21S 2.081(7) . yes
Zn23 O23S 2.094(7) . yes
Zn23 O24S 2.045(10) . yes
Zn23 O33 2.168(7) 1_556 yes
Zn23 O42 2.088(7) . yes
Zn24 O24M 2.072(8) . yes
Zn24 O22S 2.077(7) . yes
Zn24 O23S 2.080(9) . yes
Zn24 O24S 2.071(7) . yes
Zn24 O34 2.149(6) 1_556 yes
Zn24 O43 2.148(7) 1_455 yes
O21M H21M 0.9500 . ?
O21M C21M 1.395(19) . ?
C21M H21A 0.9800 . ?
C21M H21B 0.9800 . ?
C21M H21C 0.9800 . ?
O22M H22M 0.9500 . ?
O22M C22M 1.411(19) . ?
C22M H22A 0.9800 . ?
C22M H22B 0.9800 . ?
C22M H22C 0.9800 . ?
O23M H23M 0.9500 . ?
O23M C23M 1.351(17) . ?
C23M H23A 0.9800 . ?
C23M H23B 0.9800 . ?
C23M H23C 0.9800 . ?
O21S C21S 1.433(14) . ?
C21S H21D 0.9800 . ?
C21S H21E 0.9800 . ?
C21S H21F 0.9800 . ?
O22S C22S 1.388(13) . ?
C22S H22D 0.9800 . ?
C22S H22E 0.9800 . ?
C22S H22F 0.9800 . ?
O23S C23S 1.418(13) . ?
C23S H23D 0.9800 . ?
C23S H23E 0.9800 . ?
C23S H23F 0.9800 . ?
O24S C24S 1.425(14) . ?
C24S H24A 0.9800 . ?
C24S H24B 0.9800 . ?
C24S H24C 0.9800 . ?
O31 C301 1.236(16) . ?
O32 C301 1.298(16) . ?
O33 C308 1.279(13) . ?
O34 C308 1.243(13) . ?
C301 C302 1.490(16) . ?
C302 C303 1.41(2) . ?
C302 C307 1.31(2) . ?
C303 C304 1.32(2) . ?
C303 F31 1.352(18) . ?
C304 C305 1.38(2) . ?
C304 F32 1.377(19) . ?
C305 C306 1.33(2) . ?
C305 C312 1.428(16) . ?
C306 C307 1.459(18) . ?
C306 F33 1.318(18) . ?
C307 F34 1.405(19) . ?
C308 C309 1.547(13) . ?
C309 C310 1.335(19) . ?
C309 C314 1.324(18) . ?
C310 C311 1.445(16) . ?
C310 F35 1.330(16) . ?
C311 C312 1.38(2) . ?
C311 F36 1.350(16) . ?
C312 C313 1.328(19) . ?
C313 C314 1.422(18) . ?
C313 F37 1.305(15) . ?
C314 F38 1.354(16) . ?
O41 C401 1.246(16) . ?
O42 C401 1.274(16) . ?
O43 C408 1.198(15) . ?
O44 C408 1.320(15) . ?
C401 C402 1.547(10) . ?
C402 C403 1.368(18) . ?
C402 C407 1.457(18) . ?
C403 C404 1.307(17) . ?
C403 F41 1.389(16) . ?
C404 C405 1.430(19) . ?
C404 F42 1.347(16) . ?
C405 C406 1.31(2) . ?
C405 C412 1.539(16) . ?
C406 C407 1.370(18) . ?
C406 F43 1.331(15) . ?
C407 F44 1.323(16) . ?
C408 C409 1.493(14) . ?
C409 C410 1.389(18) . ?
C409 C414 1.388(17) . ?
C410 C411 1.399(16) . ?
C410 F45 1.345(17) . ?
C411 C412 1.31(2) . ?
C411 F46 1.349(15) . ?
C412 C413 1.406(19) . ?
C413 C414 1.358(16) . ?
C413 F47 1.386(15) . ?
C414 F48 1.325(14) . ?
